data_7713044
loop_
_publ_author_name
'Zapf, Ludwig'
'Radius, Udo'
'Finze, Maik'

_publ_section_title
;
 Anionic N-Heterocyclic Carbenes Featuring Weakly Coordinating
 Perfluoroalkylphosphorane Moieties
;
_journal_name_full 'Dalton Transactions'
_journal_paper_doi 10.1039/D3DT01249B
_journal_year 2023
_chemical_formula_moiety 'C20 H10 F34 K2 N4 P2 Se2'
_chemical_formula_sum 'C20 H10 F34 K2 N4 P2 Se2'
_chemical_formula_weight 1250.38
_space_group_crystal_system triclinic
_space_group_IT_number 2
_space_group_name_Hall '-P 1'
_space_group_name_H-M_alt 'P -1'
_atom_sites_solution_hydrogens geom
_atom_sites_solution_primary dual
_atom_sites_solution_secondary difmap
_audit_creation_method SHELXL-2018/3
_audit_update_record
;
2023-03-30 deposited with the CCDC.	2023-05-12 downloaded from the CCDC.
;
_cell_angle_alpha 112.761(5)
_cell_angle_beta 101.065(4)
_cell_angle_gamma 92.038(3)
_cell_formula_units_Z 2
_cell_length_a 11.4047(4)
_cell_length_b 12.8031(5)
_cell_length_c 14.8702(9)
_cell_measurement_reflns_used 10607
_cell_measurement_temperature 100(2)
_cell_measurement_theta_max 73.0430
_cell_measurement_theta_min 3.2470
_cell_volume 1950.45(18)
_computing_cell_refinement 'CrysAlisPro 1.171.40.45a (Rigaku OD, 2019)'
_computing_data_collection 'CrysAlisPro 1.171.40.45a (Rigaku OD, 2019)'
_computing_data_reduction 'CrysAlisPro 1.171.40.45a (Rigaku OD, 2019)'
_computing_molecular_graphics 'SHELXL-2018/3 (Sheldrick, 2018)'
_computing_publication_material 'SHELXL-2018/3 (Sheldrick, 2018)'
_computing_structure_refinement 'SHELXL-2018/3 (Sheldrick, 2018)'
_computing_structure_solution 'SHELXT 2014/5 (Sheldrick, 2014)'
_diffrn_ambient_environment N~2~
_diffrn_ambient_temperature 100.01(10)
_diffrn_detector 'Hybrid Pixel Array Detector'
_diffrn_detector_area_resol_mean 10.0000
_diffrn_detector_type 'HyPix-Arc 150'
_diffrn_measured_fraction_theta_full 0.996
_diffrn_measured_fraction_theta_max 0.996
_diffrn_measurement_device 'four-circle diffractometer'
_diffrn_measurement_device_type 'XtaLAB Synergy R, HyPix-Arc 150'
_diffrn_radiation_monochromator mirror
_diffrn_radiation_probe x-ray
_diffrn_radiation_type 'Cu K\a'
_diffrn_radiation_wavelength 1.54184
_diffrn_reflns_av_R_equivalents 0.1018
_diffrn_reflns_av_unetI/netI 0.0703
_diffrn_reflns_Laue_measured_fraction_full 0.996
_diffrn_reflns_Laue_measured_fraction_max 0.996
_diffrn_reflns_limit_h_max 13
_diffrn_reflns_limit_h_min -13
_diffrn_reflns_limit_k_max 13
_diffrn_reflns_limit_k_min -15
_diffrn_reflns_limit_l_max 17
_diffrn_reflns_limit_l_min -17
_diffrn_reflns_number 37310
_diffrn_reflns_point_group_measured_fraction_full 0.996
_diffrn_reflns_point_group_measured_fraction_max 0.996
_diffrn_reflns_theta_full 67.739
_diffrn_reflns_theta_max 67.739
_diffrn_reflns_theta_min 3.306
_diffrn_source 'Rotating-anode X-ray tube'
_diffrn_source_type 'PhotonJet R (Cu) X-ray Source'
_exptl_absorpt_coefficient_mu 6.869
_exptl_absorpt_correction_T_max 1.000
_exptl_absorpt_correction_T_min 0.797
_exptl_absorpt_correction_type gaussian
_exptl_absorpt_process_details
;
CrysAlisPro 1.171.41.112a (Rigaku Oxford Diffraction, 2021)
Numerical absorption correction based on gaussian integration over
a multifaceted crystal model
Empirical absorption correction using spherical harmonics,
implemented in SCALE3 ABSPACK scaling algorithm.
;
_exptl_crystal_colour 'clear colourless'
_exptl_crystal_density_diffrn 2.129
_exptl_crystal_description block
_exptl_crystal_F_000 1200
_exptl_crystal_size_max 0.130
_exptl_crystal_size_mid 0.070
_exptl_crystal_size_min 0.050
_refine_diff_density_max 1.965
_refine_diff_density_min -1.281
_refine_diff_density_rms 0.187
_refine_ls_extinction_method none
_refine_ls_goodness_of_fit_ref 1.055
_refine_ls_hydrogen_treatment constr
_refine_ls_matrix_type full
_refine_ls_number_parameters 582
_refine_ls_number_reflns 7051
_refine_ls_number_restraints 0
_refine_ls_restrained_S_all 1.055
_refine_ls_R_factor_all 0.1113
_refine_ls_R_factor_gt 0.0906
_refine_ls_shift/su_max 0.000
_refine_ls_shift/su_mean 0.000
_refine_ls_structure_factor_coef Fsqd
_refine_ls_weighting_details 'w=1/[\s^2^(Fo^2^)+(0.1644P)^2^+5.4860P] where P=(Fo^2^+2Fc^2^)/3'
_refine_ls_weighting_scheme calc
_refine_ls_wR_factor_gt 0.2445
_refine_ls_wR_factor_ref 0.2607
_reflns_Friedel_coverage 0.000
_reflns_number_gt 5313
_reflns_number_total 7051
_reflns_threshold_expression 'I > 2\s(I)'
_cod_data_source_file d3dt01249b2.cif
_cod_data_source_block 5
_cod_original_cell_volume 1950.45(17)
_cod_database_code 7713044
_shelx_shelxl_version_number 2018/3
_shelx_space_group_comment
;
The symmetry employed for this shelxl refinement is uniquely defined
by the following loop, which should always be used as a source of
symmetry information in preference to the above space-group names.
They are only intended as comments.
;
_shelx_estimated_absorpt_t_min 0.469
_shelx_estimated_absorpt_t_max 0.725
_oxdiff_exptl_absorpt_empirical_full_min 0.466
_oxdiff_exptl_absorpt_empirical_full_max 2.285
_oxdiff_exptl_absorpt_empirical_details
;
Empirical correction (ABSPACK) includes:
- Absorption correction using spherical harmonics
- Frame scaling
;

loop_
_space_group_symop_operation_xyz
'x, y, z'
'-x, -y, -z'

loop_
_atom_site_label
_atom_site_type_symbol
_atom_site_fract_x
_atom_site_fract_y
_atom_site_fract_z
_atom_site_U_iso_or_equiv
_atom_site_adp_type
_atom_site_occupancy
_atom_site_site_symmetry_order
_atom_site_calc_flag
_atom_site_refinement_flags_posn
_atom_site_refinement_flags_adp
_atom_site_refinement_flags_occupancy
_atom_site_disorder_assembly
_atom_site_disorder_group
Se01 Se 0.91063(8) -0.12967(7) 0.46881(7) 0.0388(3) Uani 1 1 d . . . . .
Se02 Se 0.34539(8) -0.11551(8) 0.32225(7) 0.0413(3) Uani 1 1 d . . . . .
K003 K 1.04309(19) -0.09401(17) 0.30378(16) 0.0492(5) Uani 1 1 d . . . . .
K004 K 0.61986(19) -0.10796(19) 0.45488(16) 0.0523(6) Uani 1 1 d . . . . .
P005 P 0.81082(18) -0.38804(17) 0.21039(16) 0.0335(5) Uani 1 1 d . . . . .
P006 P 0.5257(2) 0.14638(18) 0.31424(18) 0.0382(5) Uani 1 1 d . . . . .
F007 F 1.0471(4) -0.3153(4) 0.3097(4) 0.0423(12) Uani 1 1 d . . . . .
F008 F 0.7905(4) -0.5253(4) 0.1693(3) 0.0386(11) Uani 1 1 d . . . . .
F009 F 0.8316(4) -0.2508(4) 0.2490(3) 0.0366(11) Uani 1 1 d . . . . .
F00A F 0.5471(4) 0.1911(4) 0.2306(4) 0.0430(12) Uani 1 1 d . . . . .
F00B F 1.0190(4) -0.3413(4) 0.1552(4) 0.0408(11) Uani 1 1 d . . . . .
F00C F 0.8502(5) -0.4752(4) 0.0208(4) 0.0410(11) Uani 1 1 d . . . . .
F00D F 0.5868(4) -0.3221(4) 0.1655(4) 0.0453(12) Uani 1 1 d . . . . .
F00E F 0.6410(4) -0.3052(4) 0.3178(4) 0.0444(12) Uani 1 1 d . . . . .
F00F F 0.5106(5) 0.1040(4) 0.4011(4) 0.0425(12) Uani 1 1 d . . . . .
F00G F 0.6632(4) -0.4659(4) 0.0241(4) 0.0417(11) Uani 1 1 d . . . . .
F00H F 0.5430(5) -0.5618(4) 0.1078(4) 0.0497(13) Uani 1 1 d . . . . .
F00I F 1.1630(5) -0.4745(5) 0.2060(4) 0.0479(13) Uani 1 1 d . . . . .
F00J F 1.0013(5) -0.5786(4) 0.1045(4) 0.0486(13) Uani 1 1 d . . . . .
F00K F 0.7328(5) 0.2976(4) 0.3916(4) 0.0482(13) Uani 1 1 d . . . . .
F00L F 0.5700(5) 0.3786(4) 0.4028(4) 0.0498(13) Uani 1 1 d . . . . .
F00M F 1.0310(5) -0.5425(5) 0.2607(4) 0.0526(14) Uani 1 1 d . . . . .
F00N F 0.7543(6) -0.3434(5) -0.0602(4) 0.0532(14) Uani 1 1 d . . . . .
F00O F 0.7498(5) 0.1005(5) 0.3893(4) 0.0532(14) Uani 1 1 d . . . . .
F00P F 0.5934(5) -0.5279(5) 0.2646(5) 0.0573(15) Uani 1 1 d . . . . .
F00Q F 0.2854(5) 0.1287(4) 0.3095(5) 0.0533(14) Uani 1 1 d . . . . .
F00R F 0.8788(5) -0.2367(5) 0.0758(4) 0.0541(14) Uani 1 1 d . . . . .
F00S F 0.7841(5) 0.1578(5) 0.2293(4) 0.0524(14) Uani 1 1 d . . . . .
F00T F 0.6342(5) -0.0493(4) 0.2811(5) 0.0535(15) Uani 1 1 d . . . . .
F00U F 0.3776(6) 0.2914(5) 0.4170(5) 0.0590(15) Uani 1 1 d . . . . .
F00V F 0.6761(5) 0.0006(5) 0.1284(4) 0.0563(14) Uani 1 1 d . . . . .
F00W F 0.2975(6) 0.1851(5) 0.1550(5) 0.0667(18) Uani 1 1 d . . . . .
F00X F 0.3895(5) 0.3527(5) 0.2559(5) 0.0590(16) Uani 1 1 d . . . . .
F00Y F 0.4460(5) -0.4502(5) 0.2098(5) 0.0567(15) Uani 1 1 d . . . . .
F00Z F 0.6894(5) -0.2395(4) 0.0671(4) 0.0507(13) Uani 1 1 d . . . . .
F010 F 0.5542(6) 0.3191(5) 0.5629(5) 0.0651(17) Uani 1 1 d . . . . .
F011 F 0.7235(6) 0.2509(6) 0.5517(5) 0.0668(17) Uani 1 1 d . . . . .
F012 F 0.8356(5) -0.0012(5) 0.2345(5) 0.0663(18) Uani 1 1 d . . . . .
F013 F 0.7108(7) 0.4261(5) 0.5742(5) 0.075(2) Uani 1 1 d . . . . .
F014 F 0.2147(5) 0.3001(5) 0.2678(6) 0.076(2) Uani 1 1 d . . . . .
N015 N 0.8453(6) -0.3797(5) 0.3399(5) 0.0338(15) Uani 1 1 d . . . . .
N016 N 0.9058(7) -0.3294(6) 0.5031(6) 0.0407(17) Uani 1 1 d . . . . .
N017 N 0.4361(6) 0.0137(6) 0.2138(6) 0.0403(17) Uani 1 1 d . . . . .
N018 N 0.3432(7) -0.1580(7) 0.1233(6) 0.0460(19) Uani 1 1 d . . . . .
C019 C 0.9858(8) -0.3883(6) 0.2150(6) 0.0359(18) Uani 1 1 d . . . . .
C01A C 0.7733(8) -0.4065(7) 0.0691(6) 0.0389(19) Uani 1 1 d . . . . .
C01B C 0.8855(7) -0.2876(7) 0.4340(7) 0.0370(19) Uani 1 1 d . . . . .
C01C C 0.6417(8) -0.3773(7) 0.2189(6) 0.0388(19) Uani 1 1 d . . . . .
C01D C 0.8382(8) -0.4780(7) 0.3608(7) 0.040(2) Uani 1 1 d . . . . .
H01D H 0.812363 -0.553756 0.312580 0.048 Uiso 1 1 calc R U . . .
C01E C 1.0454(7) -0.5007(8) 0.1958(7) 0.0387(19) Uani 1 1 d . . . . .
C01F C 0.3811(7) -0.0807(7) 0.2188(7) 0.041(2) Uani 1 1 d . . . . .
C01G C 0.3740(9) 0.2131(8) 0.3233(8) 0.047(2) Uani 1 1 d . . . . .
C01H C 0.6682(9) 0.0615(8) 0.2997(7) 0.044(2) Uani 1 1 d . . . . .
C01I C 0.6220(9) 0.2907(7) 0.4135(7) 0.042(2) Uani 1 1 d . . . . .
C01J C 0.8737(8) -0.4471(8) 0.4591(7) 0.046(2) Uani 1 1 d . . . . .
H01J H 0.876550 -0.496592 0.493127 0.056 Uiso 1 1 calc R U . . .
C01K C 0.5547(8) -0.4820(9) 0.1996(8) 0.050(2) Uani 1 1 d . . . . .
C01L C 0.4278(9) -0.0097(8) 0.1137(7) 0.047(2) Uani 1 1 d . . . . .
H01L H 0.456527 0.041448 0.088300 0.056 Uiso 1 1 calc R U . . .
C01M C 0.3193(9) 0.2633(9) 0.2477(10) 0.055(3) Uani 1 1 d . . . . .
C01N C 0.6506(12) 0.3206(9) 0.5276(9) 0.060(3) Uani 1 1 d . . . . .
C01O C 0.7734(9) -0.3046(8) 0.0380(7) 0.047(2) Uani 1 1 d . . . . .
C01P C 0.3723(9) -0.1171(9) 0.0575(8) 0.055(3) Uani 1 1 d . . . . .
H01P H 0.356930 -0.155905 -0.013199 0.066 Uiso 1 1 calc R U . . .
C01Q C 0.7402(9) 0.0550(8) 0.2218(8) 0.050(2) Uani 1 1 d . . . . .
C01R C 0.9595(9) -0.2639(10) 0.6090(8) 0.056(3) Uani 1 1 d . . . . .
H01A H 1.033649 -0.217589 0.615903 0.085 Uiso 1 1 calc R U . . .
H01B H 0.978216 -0.316177 0.642037 0.085 Uiso 1 1 calc R U . . .
H01C H 0.902695 -0.213775 0.640145 0.085 Uiso 1 1 calc R U . . .
C01S C 0.2857(10) -0.2766(8) 0.0914(8) 0.053(2) Uani 1 1 d . . . . .
H01E H 0.259914 -0.312081 0.018296 0.079 Uiso 1 1 calc R U . . .
H01F H 0.215587 -0.274994 0.120890 0.079 Uiso 1 1 calc R U . . .
H01G H 0.343660 -0.320890 0.114018 0.079 Uiso 1 1 calc R U . . .

loop_
_atom_site_aniso_label
_atom_site_aniso_U_11
_atom_site_aniso_U_22
_atom_site_aniso_U_33
_atom_site_aniso_U_23
_atom_site_aniso_U_13
_atom_site_aniso_U_12
Se01 0.0303(5) 0.0393(5) 0.0362(5) 0.0054(4) 0.0046(4) 0.0000(4)
Se02 0.0304(5) 0.0425(5) 0.0478(6) 0.0165(4) 0.0056(4) -0.0006(4)
K003 0.0372(11) 0.0491(11) 0.0494(12) 0.0098(9) 0.0047(9) 0.0008(9)
K004 0.0316(10) 0.0629(13) 0.0472(12) 0.0077(10) 0.0049(9) 0.0079(9)
P005 0.0248(10) 0.0349(10) 0.0330(10) 0.0072(8) 0.0029(8) 0.0012(8)
P006 0.0263(11) 0.0394(11) 0.0435(12) 0.0140(10) 0.0018(9) 0.0009(8)
F007 0.026(2) 0.053(3) 0.036(3) 0.008(2) 0.004(2) 0.001(2)
F008 0.032(3) 0.038(2) 0.036(3) 0.007(2) 0.003(2) 0.0005(19)
F009 0.033(3) 0.036(2) 0.035(2) 0.009(2) 0.007(2) 0.0054(19)
F00A 0.028(3) 0.050(3) 0.050(3) 0.022(2) 0.004(2) 0.000(2)
F00B 0.028(3) 0.048(3) 0.043(3) 0.015(2) 0.010(2) 0.000(2)
F00C 0.042(3) 0.040(2) 0.032(2) 0.006(2) 0.005(2) 0.004(2)
F00D 0.032(3) 0.052(3) 0.048(3) 0.017(2) 0.004(2) 0.007(2)
F00E 0.027(2) 0.058(3) 0.038(3) 0.009(2) 0.007(2) 0.002(2)
F00F 0.036(3) 0.043(3) 0.049(3) 0.020(2) 0.007(2) -0.004(2)
F00G 0.032(3) 0.045(3) 0.037(3) 0.009(2) -0.001(2) 0.003(2)
F00H 0.036(3) 0.049(3) 0.051(3) 0.013(2) -0.001(2) -0.010(2)
F00I 0.030(3) 0.060(3) 0.045(3) 0.011(2) 0.011(2) 0.011(2)
F00J 0.040(3) 0.044(3) 0.046(3) 0.001(2) 0.007(2) 0.009(2)
F00K 0.038(3) 0.051(3) 0.051(3) 0.018(3) 0.006(2) -0.007(2)
F00L 0.050(3) 0.044(3) 0.053(3) 0.016(2) 0.016(3) 0.000(2)
F00M 0.048(3) 0.058(3) 0.059(3) 0.026(3) 0.021(3) 0.021(3)
F00N 0.068(4) 0.059(3) 0.033(3) 0.018(2) 0.012(3) 0.016(3)
F00O 0.035(3) 0.059(3) 0.063(4) 0.028(3) -0.001(3) 0.001(2)
F00P 0.035(3) 0.077(4) 0.065(4) 0.040(3) 0.000(3) -0.006(3)
F00Q 0.031(3) 0.051(3) 0.086(4) 0.031(3) 0.022(3) 0.006(2)
F00R 0.054(4) 0.054(3) 0.055(3) 0.024(3) 0.007(3) -0.004(3)
F00S 0.037(3) 0.053(3) 0.063(4) 0.017(3) 0.017(3) 0.000(2)
F00T 0.033(3) 0.039(3) 0.083(4) 0.023(3) 0.005(3) 0.003(2)
F00U 0.056(4) 0.052(3) 0.074(4) 0.022(3) 0.031(3) 0.015(3)
F00V 0.043(3) 0.062(3) 0.053(3) 0.013(3) 0.009(3) 0.003(3)
F00W 0.048(4) 0.068(4) 0.081(5) 0.038(4) -0.009(3) 0.000(3)
F00X 0.037(3) 0.056(3) 0.096(5) 0.047(3) 0.006(3) 0.001(2)
F00Y 0.025(3) 0.070(4) 0.068(4) 0.022(3) 0.006(3) -0.001(2)
F00Z 0.052(3) 0.048(3) 0.057(3) 0.023(3) 0.019(3) 0.017(3)
F010 0.067(4) 0.067(4) 0.053(4) 0.014(3) 0.019(3) -0.003(3)
F011 0.061(4) 0.080(4) 0.049(3) 0.024(3) -0.002(3) -0.008(3)
F012 0.031(3) 0.062(4) 0.103(5) 0.031(4) 0.011(3) 0.012(3)
F013 0.097(5) 0.061(4) 0.047(3) 0.008(3) 0.007(3) -0.039(4)
F014 0.035(3) 0.070(4) 0.140(7) 0.059(4) 0.021(4) 0.016(3)
N015 0.029(4) 0.034(3) 0.032(4) 0.008(3) 0.002(3) 0.002(3)
N016 0.036(4) 0.045(4) 0.041(4) 0.017(3) 0.009(3) 0.012(3)
N017 0.028(4) 0.040(4) 0.047(4) 0.014(3) 0.002(3) 0.001(3)
N018 0.033(4) 0.054(4) 0.038(4) 0.009(4) 0.001(3) 0.001(3)
C019 0.034(4) 0.028(4) 0.035(4) 0.004(3) 0.002(4) -0.002(3)
C01A 0.027(4) 0.043(4) 0.036(4) 0.006(4) 0.002(3) 0.001(3)
C01B 0.020(4) 0.037(4) 0.044(5) 0.006(4) 0.007(3) -0.002(3)
C01C 0.036(5) 0.041(4) 0.035(4) 0.010(4) 0.008(4) 0.007(4)
C01D 0.028(4) 0.039(4) 0.044(5) 0.009(4) 0.007(4) 0.001(3)
C01E 0.025(4) 0.056(5) 0.039(5) 0.021(4) 0.012(4) 0.008(4)
C01F 0.021(4) 0.046(5) 0.050(5) 0.014(4) 0.006(4) -0.002(3)
C01G 0.037(5) 0.042(5) 0.063(6) 0.023(4) 0.011(5) 0.001(4)
C01H 0.038(5) 0.042(5) 0.053(5) 0.020(4) 0.010(4) 0.008(4)
C01I 0.043(5) 0.040(4) 0.044(5) 0.017(4) 0.012(4) -0.001(4)
C01J 0.034(5) 0.055(5) 0.048(5) 0.020(4) 0.004(4) 0.009(4)
C01K 0.029(5) 0.059(6) 0.054(6) 0.018(5) 0.005(4) -0.004(4)
C01L 0.037(5) 0.055(5) 0.044(5) 0.019(4) 0.000(4) -0.008(4)
C01M 0.034(5) 0.054(6) 0.091(8) 0.041(6) 0.017(5) 0.011(4)
C01N 0.066(8) 0.053(6) 0.057(7) 0.022(5) 0.008(6) -0.009(5)
C01O 0.047(6) 0.038(4) 0.047(5) 0.011(4) 0.004(4) 0.003(4)
C01P 0.043(6) 0.067(6) 0.041(5) 0.015(5) -0.002(4) -0.012(5)
C01Q 0.037(5) 0.050(5) 0.054(6) 0.013(5) 0.005(4) 0.008(4)
C01R 0.036(5) 0.076(7) 0.047(6) 0.017(5) 0.000(4) 0.016(5)
C01S 0.048(6) 0.050(5) 0.051(6) 0.010(5) 0.012(5) -0.005(4)

loop_
_atom_type_symbol
_atom_type_description
_atom_type_scat_dispersion_real
_atom_type_scat_dispersion_imag
_atom_type_scat_source
C C 0.0181 0.0091 'International Tables Vol C Tables 4.2.6.8 and 6.1.1.4'
H H 0.0000 0.0000 'International Tables Vol C Tables 4.2.6.8 and 6.1.1.4'
N N 0.0311 0.0180 'International Tables Vol C Tables 4.2.6.8 and 6.1.1.4'
F F 0.0727 0.0534 'International Tables Vol C Tables 4.2.6.8 and 6.1.1.4'
P P 0.2955 0.4335 'International Tables Vol C Tables 4.2.6.8 and 6.1.1.4'
K K 0.3868 1.0657 'International Tables Vol C Tables 4.2.6.8 and 6.1.1.4'
Se Se -0.7943 1.1372 'International Tables Vol C Tables 4.2.6.8 and 6.1.1.4'

loop_
_geom_angle_atom_site_label_1
_geom_angle_atom_site_label_2
_geom_angle_atom_site_label_3
_geom_angle
_geom_angle_site_symmetry_1
_geom_angle_site_symmetry_3
_geom_angle_publ_flag
C01B Se01 K003 106.9(3) . . ?
C01B Se01 K004 91.7(2) . . ?
K003 Se01 K004 120.66(6) . . ?
C01B Se01 K003 130.6(3) . 2_756 ?
K003 Se01 K003 116.36(5) . 2_756 ?
K004 Se01 K003 86.36(5) . 2_756 ?
C01F Se02 K004 101.8(3) . . ?
C01F Se02 K004 115.5(3) . 2_656 ?
K004 Se02 K004 73.07(6) . 2_656 ?
C01F Se02 K003 104.4(3) . 1_455 ?
K004 Se02 K003 151.20(6) . 1_455 ?
K004 Se02 K003 84.94(5) 2_656 1_455 ?
F009 K003 F007 56.76(14) . . ?
F009 K003 F012 69.91(16) . . ?
F007 K003 F012 126.60(17) . . ?
F009 K003 F00B 56.90(13) . . ?
F007 K003 F00B 42.43(14) . . ?
F012 K003 F00B 105.86(17) . . ?
F009 K003 Se01 57.16(10) . . ?
F007 K003 Se01 64.87(11) . . ?
F012 K003 Se01 89.77(15) . . ?
F00B K003 Se01 99.41(11) . . ?
F009 K003 F00R 53.58(14) . . ?
F007 K003 F00R 83.84(14) . . ?
F012 K003 F00R 60.99(17) . . ?
F00B K003 F00R 46.80(14) . . ?
Se01 K003 F00R 110.28(12) . . ?
F009 K003 Se01 116.33(12) . 2_756 ?
F007 K003 Se01 115.25(12) . 2_756 ?
F012 K003 Se01 89.32(15) . 2_756 ?
F00B K003 Se01 157.64(13) . 2_756 ?
Se01 K003 Se01 63.64(5) . 2_756 ?
F00R K003 Se01 150.19(12) . 2_756 ?
F009 K003 Se02 135.31(11) . 1_655 ?
F007 K003 Se02 80.90(11) . 1_655 ?
F012 K003 Se02 147.82(16) . 1_655 ?
F00B K003 Se02 82.96(10) . 1_655 ?
Se01 K003 Se02 119.82(7) . 1_655 ?
F00R K003 Se02 113.46(12) . 1_655 ?
Se01 K003 Se02 92.91(5) 2_756 1_655 ?
F009 K003 C019 45.60(17) . . ?
F007 K003 C019 22.73(17) . . ?
F012 K003 C019 110.4(2) . . ?
F00B K003 C019 22.80(17) . . ?
Se01 K003 C019 77.16(16) . . ?
F00R K003 C019 61.14(18) . . ?
Se01 K003 C019 136.06(17) 2_756 . ?
Se02 K003 C019 89.79(15) 1_655 . ?
F009 K003 K004 147.11(13) . 2_756 ?
F007 K003 K004 101.81(11) . 2_756 ?
F012 K003 K004 126.61(14) . 2_756 ?
F00B K003 K004 126.27(11) . 2_756 ?
Se01 K003 K004 92.17(6) . 2_756 ?
F00R K003 K004 156.93(13) . 2_756 ?
Se01 K003 K004 45.92(4) 2_756 2_756 ?
Se02 K003 K004 47.00(4) 1_655 2_756 ?
C019 K003 K004 121.97(15) . 2_756 ?
F00E K004 F00F 118.66(18) . 2_656 ?
F00E K004 F00T 77.63(17) . . ?
F00F K004 F00T 147.19(16) 2_656 . ?
F00E K004 F010 64.63(17) . 2_656 ?
F00F K004 F010 55.49(16) 2_656 2_656 ?
F00T K004 F010 123.08(17) . 2_656 ?
F00E K004 Se01 72.18(12) . . ?
F00F K004 Se01 126.89(13) 2_656 . ?
F00T K004 Se01 84.12(12) . . ?
F010 K004 Se01 119.19(14) 2_656 . ?
F00E K004 F00F 123.03(17) . . ?
F00F K004 F00F 99.34(13) 2_656 . ?
F00T K004 F00F 50.94(14) . . ?
F010 K004 F00F 121.19(16) 2_656 . ?
Se01 K004 F00F 117.72(11) . . ?
F00E K004 Se02 89.38(12) . . ?
F00F K004 Se02 82.24(12) 2_656 . ?
F00T K004 Se02 68.97(11) . . ?
F010 K004 Se02 69.64(13) 2_656 . ?
Se01 K004 Se02 150.28(8) . . ?
F00F K004 Se02 53.60(9) . . ?
F00E K004 Se02 161.57(14) . 2_656 ?
F00F K004 Se02 57.25(11) 2_656 2_656 ?
F00T K004 Se02 115.79(12) . 2_656 ?
F010 K004 Se02 112.46(13) 2_656 2_656 ?
Se01 K004 Se02 95.78(6) . 2_656 ?
F00F K004 Se02 74.70(10) . 2_656 ?
Se02 K004 Se02 106.93(6) . 2_656 ?
F00E K004 K004 142.39(15) . 2_656 ?
F00F K004 K004 55.28(11) 2_656 2_656 ?
F00T K004 K004 93.87(13) . 2_656 ?
F010 K004 K004 91.84(14) 2_656 2_656 ?
Se01 K004 K004 144.15(10) . 2_656 ?
F00F K004 K004 44.07(10) . 2_656 ?
Se02 K004 K004 53.89(5) . 2_656 ?
Se02 K004 K004 53.05(5) 2_656 2_656 ?
F00E K004 K003 118.36(12) . 2_756 ?
F00F K004 K003 92.39(12) 2_656 2_756 ?
F00T K004 K003 104.69(12) . 2_756 ?
F010 K004 K003 130.03(14) 2_656 2_756 ?
Se01 K004 K003 47.72(4) . 2_756 ?
F00F K004 K003 99.08(10) . 2_756 ?
Se02 K004 K003 150.25(7) . 2_756 ?
Se02 K004 K003 48.06(4) 2_656 2_756 ?
K004 K004 K003 99.26(7) 2_656 2_756 ?
F008 P005 F009 178.6(3) . . ?
F008 P005 N015 89.3(3) . . ?
F009 P005 N015 92.0(3) . . ?
F008 P005 C01C 91.7(3) . . ?
F009 P005 C01C 88.8(3) . . ?
N015 P005 C01C 88.4(3) . . ?
F008 P005 C01A 87.5(3) . . ?
F009 P005 C01A 91.3(3) . . ?
N015 P005 C01A 176.8(3) . . ?
C01C P005 C01A 91.9(4) . . ?
F008 P005 C019 91.6(3) . . ?
F009 P005 C019 88.0(3) . . ?
N015 P005 C019 87.4(3) . . ?
C01C P005 C019 174.6(4) . . ?
C01A P005 C019 92.5(4) . . ?
F00A P006 F00F 177.3(3) . . ?
F00A P006 N017 89.8(3) . . ?
F00F P006 N017 92.3(3) . . ?
F00A P006 C01G 92.0(4) . . ?
F00F P006 C01G 89.7(4) . . ?
N017 P006 C01G 87.6(4) . . ?
F00A P006 C01I 86.3(3) . . ?
F00F P006 C01I 91.6(3) . . ?
N017 P006 C01I 176.1(4) . . ?
C01G P006 C01I 92.4(4) . . ?
F00A P006 C01H 91.0(4) . . ?
F00F P006 C01H 87.4(3) . . ?
N017 P006 C01H 86.6(4) . . ?
C01G P006 C01H 173.4(4) . . ?
C01I P006 C01H 93.6(4) . . ?
C019 F007 K003 103.7(4) . . ?
P005 F009 K003 132.2(2) . . ?
C019 F00B K003 96.3(4) . . ?
C01C F00E K004 152.2(5) . . ?
P006 F00F K004 147.2(3) . 2_656 ?
P006 F00F K004 131.1(3) . . ?
K004 F00F K004 80.66(13) 2_656 . ?
C01O F00R K003 134.2(6) . . ?
C01H F00T K004 118.1(5) . . ?
C01N F010 K004 129.9(6) . 2_656 ?
C01Q F012 K003 168.5(6) . . ?
C01D N015 C01B 105.3(7) . . ?
C01D N015 P005 121.9(5) . . ?
C01B N015 P005 132.7(6) . . ?
C01B N016 C01J 109.7(8) . . ?
C01B N016 C01R 125.5(8) . . ?
C01J N016 C01R 124.7(8) . . ?
C01F N017 C01L 107.3(8) . . ?
C01F N017 P006 131.0(7) . . ?
C01L N017 P006 121.3(6) . . ?
C01F N018 C01P 111.3(8) . . ?
C01F N018 C01S 125.9(9) . . ?
C01P N018 C01S 122.6(8) . . ?
F00B C019 F007 103.7(6) . . ?
F00B C019 C01E 107.7(7) . . ?
F007 C019 C01E 103.9(7) . . ?
F00B C019 P005 111.2(6) . . ?
F007 C019 P005 108.2(5) . . ?
C01E C019 P005 120.7(6) . . ?
F00B C019 K003 60.9(3) . . ?
F007 C019 K003 53.6(3) . . ?
C01E C019 K003 144.3(5) . . ?
P005 C019 K003 94.2(3) . . ?
F00G C01A F00C 104.7(6) . . ?
F00G C01A C01O 104.9(7) . . ?
F00C C01A C01O 105.7(7) . . ?
F00G C01A P005 108.8(6) . . ?
F00C C01A P005 108.3(6) . . ?
C01O C01A P005 123.0(6) . . ?
N016 C01B N015 108.1(7) . . ?
N016 C01B Se01 120.9(6) . . ?
N015 C01B Se01 130.9(7) . . ?
F00D C01C F00E 103.3(6) . . ?
F00D C01C C01K 107.5(7) . . ?
F00E C01C C01K 102.7(7) . . ?
F00D C01C P005 112.0(6) . . ?
F00E C01C P005 107.2(5) . . ?
C01K C01C P005 122.1(6) . . ?
C01J C01D N015 108.8(8) . . ?
C01J C01D H01D 125.6 . . ?
N015 C01D H01D 125.6 . . ?
F00M C01E F00J 109.2(8) . . ?
F00M C01E F00I 108.9(7) . . ?
F00J C01E F00I 108.6(7) . . ?
F00M C01E C019 111.0(7) . . ?
F00J C01E C019 111.7(7) . . ?
F00I C01E C019 107.3(7) . . ?
N018 C01F N017 106.3(8) . . ?
N018 C01F Se02 119.0(7) . . ?
N017 C01F Se02 134.6(7) . . ?
F00U C01G F00Q 103.6(8) . . ?
F00U C01G C01M 108.3(8) . . ?
F00Q C01G C01M 103.5(8) . . ?
F00U C01G P006 111.6(7) . . ?
F00Q C01G P006 108.2(6) . . ?
C01M C01G P006 120.0(7) . . ?
F00T C01H F00O 104.1(7) . . ?
F00T C01H C01Q 104.7(7) . . ?
F00O C01H C01Q 105.8(8) . . ?
F00T C01H P006 108.9(6) . . ?
F00O C01H P006 109.7(6) . . ?
C01Q C01H P006 122.2(7) . . ?
F00L C01I F00K 105.7(7) . . ?
F00L C01I C01N 105.3(8) . . ?
F00K C01I C01N 104.3(8) . . ?
F00L C01I P006 109.0(6) . . ?
F00K C01I P006 108.8(6) . . ?
C01N C01I P006 122.5(7) . . ?
C01D C01J N016 107.9(9) . . ?
C01D C01J H01J 126.1 . . ?
N016 C01J H01J 126.1 . . ?
F00H C01K F00P 108.2(8) . . ?
F00H C01K F00Y 107.9(8) . . ?
F00P C01K F00Y 108.8(8) . . ?
F00H C01K C01C 112.0(8) . . ?
F00P C01K C01C 110.5(8) . . ?
F00Y C01K C01C 109.3(8) . . ?
C01P C01L N017 109.3(9) . . ?
C01P C01L H01L 125.4 . . ?
N017 C01L H01L 125.4 . . ?
F00W C01M F00X 110.0(10) . . ?
F00W C01M F014 108.3(9) . . ?
F00X C01M F014 106.9(8) . . ?
F00W C01M C01G 111.0(8) . . ?
F00X C01M C01G 111.9(9) . . ?
F014 C01M C01G 108.5(9) . . ?
F010 C01N F011 108.8(9) . . ?
F010 C01N F013 108.5(9) . . ?
F011 C01N F013 106.4(10) . . ?
F010 C01N C01I 113.2(10) . . ?
F011 C01N C01I 111.9(9) . . ?
F013 C01N C01I 107.7(8) . . ?
F00Z C01O F00N 108.3(8) . . ?
F00Z C01O F00R 106.8(7) . . ?
F00N C01O F00R 107.3(9) . . ?
F00Z C01O C01A 112.4(8) . . ?
F00N C01O C01A 109.1(7) . . ?
F00R C01O C01A 112.7(8) . . ?
C01L C01P N018 105.8(9) . . ?
C01L C01P H01P 127.1 . . ?
N018 C01P H01P 127.1 . . ?
F00V C01Q F00S 106.4(9) . . ?
F00V C01Q F012 108.5(8) . . ?
F00S C01Q F012 106.9(8) . . ?
F00V C01Q C01H 112.7(8) . . ?
F00S C01Q C01H 113.7(8) . . ?
F012 C01Q C01H 108.5(9) . . ?
N016 C01R H01A 109.5 . . ?
N016 C01R H01B 109.5 . . ?
H01A C01R H01B 109.5 . . ?
N016 C01R H01C 109.5 . . ?
H01A C01R H01C 109.5 . . ?
H01B C01R H01C 109.5 . . ?
N018 C01S H01E 109.5 . . ?
N018 C01S H01F 109.5 . . ?
H01E C01S H01F 109.5 . . ?
N018 C01S H01G 109.5 . . ?
H01E C01S H01G 109.5 . . ?
H01F C01S H01G 109.5 . . ?

loop_
_geom_bond_atom_site_label_1
_geom_bond_atom_site_label_2
_geom_bond_distance
_geom_bond_site_symmetry_2
_geom_bond_publ_flag
Se01 C01B 1.879(8) . ?
Se01 K003 3.279(3) . ?
Se01 K004 3.311(2) . ?
Se01 K003 3.410(2) 2_756 ?
Se02 C01F 1.868(10) . ?
Se02 K004 3.341(2) . ?
Se02 K004 3.377(2) 2_656 ?
Se02 K003 3.435(2) 1_455 ?
K003 F009 2.854(5) . ?
K003 F007 2.870(6) . ?
K003 F012 2.878(6) . ?
K003 F00B 3.046(5) . ?
K003 F00R 3.296(6) . ?
K003 C019 3.466(8) . ?
K003 K004 4.600(3) 2_756 ?
K004 F00E 2.615(5) . ?
K004 F00F 2.819(6) 2_656 ?
K004 F00T 2.988(7) . ?
K004 F010 3.191(7) 2_656 ?
K004 F00F 3.331(5) . ?
K004 K004 3.999(4) 2_656 ?
P005 F008 1.613(5) . ?
P005 F009 1.615(5) . ?
P005 N015 1.849(7) . ?
P005 C01C 1.963(9) . ?
P005 C01A 1.979(9) . ?
P005 C019 1.983(9) . ?
P006 F00A 1.610(6) . ?
P006 F00F 1.617(6) . ?
P006 N017 1.868(7) . ?
P006 C01G 1.961(10) . ?
P006 C01I 1.981(9) . ?
P006 C01H 1.986(9) . ?
F007 C019 1.379(9) . ?
F00B C019 1.351(10) . ?
F00C C01A 1.367(10) . ?
F00D C01C 1.341(10) . ?
F00E C01C 1.403(9) . ?
F00G C01A 1.349(10) . ?
F00H C01K 1.328(11) . ?
F00I C01E 1.337(10) . ?
F00J C01E 1.322(10) . ?
F00K C01I 1.372(11) . ?
F00L C01I 1.339(10) . ?
F00M C01E 1.303(10) . ?
F00N C01O 1.318(11) . ?
F00O C01H 1.366(11) . ?
F00P C01K 1.331(12) . ?
F00Q C01G 1.378(10) . ?
F00R C01O 1.343(11) . ?
F00S C01Q 1.346(12) . ?
F00T C01H 1.362(10) . ?
F00U C01G 1.358(12) . ?
F00V C01Q 1.331(11) . ?
F00W C01M 1.322(13) . ?
F00X C01M 1.324(11) . ?
F00Y C01K 1.337(11) . ?
F00Z C01O 1.318(11) . ?
F010 C01N 1.308(14) . ?
F011 C01N 1.343(13) . ?
F012 C01Q 1.349(11) . ?
F013 C01N 1.344(12) . ?
F014 C01M 1.342(11) . ?
N015 C01D 1.412(11) . ?
N015 C01B 1.414(10) . ?
N016 C01B 1.319(12) . ?
N016 C01J 1.392(12) . ?
N016 C01R 1.459(12) . ?
N017 C01F 1.375(11) . ?
N017 C01L 1.383(12) . ?
N018 C01F 1.353(11) . ?
N018 C01P 1.360(13) . ?
N018 C01S 1.488(12) . ?
C019 C01E 1.562(11) . ?
C01A C01O 1.544(13) . ?
C01C C01K 1.537(13) . ?
C01D C01J 1.330(13) . ?
C01D H01D 0.9500 . ?
C01G C01M 1.545(15) . ?
C01H C01Q 1.524(14) . ?
C01I C01N 1.552(15) . ?
C01J H01J 0.9500 . ?
C01L C01P 1.355(14) . ?
C01L H01L 0.9500 . ?
C01P H01P 0.9500 . ?
C01R H01A 0.9800 . ?
C01R H01B 0.9800 . ?
C01R H01C 0.9800 . ?
C01S H01E 0.9800 . ?
C01S H01F 0.9800 . ?
C01S H01G 0.9800 . ?
